data_7054643
loop_
_publ_author_name
'Khandar, Ali Akbar'
'Kirschbaum, Kristin'
'Abedi, Marjan'
'Mock, Kristi'
'Tracy, Greg'
'Spasojevic, Vojislav'
'Hosseini-Yazdi, Seyed Abolfazl'

_publ_section_title
;
 Synthesis, characterization and crystal structures of mono and dinuclear
 macrocyclic cobalt(ii) complexes with a new tetraaza m-xylyl-based
 macrocyclic ligand
;
_journal_issue 4
_journal_name_full 'New J. Chem.'
_journal_page_first 2822
_journal_paper_doi 10.1039/C4NJ01608D
_journal_volume 39
_journal_year 2015
_chemical_absolute_configuration R,S
_chemical_formula_moiety '[C22 H34 Cl2 Co N4][Cl]2'
_chemical_formula_sum 'C22 H34 Cl4 Co N4'
_chemical_formula_weight 555.26
_space_group_crystal_system orthorhombic
_space_group_IT_number 19
_space_group_name_Hall 'P 2ac 2ab'
_space_group_name_H-M_alt 'P 21 21 21'
_symmetry_space_group_name_Hall 'P 2ac 2ab'
_symmetry_space_group_name_H-M 'P 21 21 21'
_atom_sites_solution_hydrogens mixed
_atom_sites_solution_primary direct
_atom_sites_solution_secondary difmap
_audit_creation_method SHELXL-2014/6
_audit_update_record
;
2015-01-23 deposited with the CCDC.
2015-01-28 downloaded from the CCDC.
;
_cell_angle_alpha 90
_cell_angle_beta 90
_cell_angle_gamma 90
_cell_formula_units_Z 4
_cell_length_a 8.8736(2)
_cell_length_b 13.6929(3)
_cell_length_c 21.0647(6)
_cell_measurement_reflns_used 3978
_cell_measurement_temperature 140(2)
_cell_measurement_theta_max 24.5
_cell_measurement_theta_min 2.4
_cell_volume 2559.47(11)
_computing_cell_refinement 'Bruker SAINT, V6.45A, 2003 '
_computing_data_collection 'Bruker SMART, 1997'
_computing_data_reduction 'Bruker SAINT, V6.45A, 2003'
_computing_molecular_graphics 'Diamond 2.0'
_computing_publication_material 'SHELXL-2014/6 (Sheldrick, 2014)'
_computing_structure_refinement 'SHELXL-2014/6 (Sheldrick, 2014)'
_computing_structure_solution 'Bruker SHELXTL 6.14, 1998'
_diffrn_ambient_temperature 140(2)
_diffrn_measured_fraction_theta_full 0.999
_diffrn_measured_fraction_theta_max 0.931
_diffrn_measurement_device_type 'CCD detector Smart6000'
_diffrn_measurement_method omega-scan
_diffrn_radiation_monochromator graphite
_diffrn_radiation_source 'sealed tube'
_diffrn_radiation_type MoK\a
_diffrn_radiation_wavelength 0.71073
_diffrn_reflns_av_R_equivalents 0.0402
_diffrn_reflns_av_unetI/netI 0.0700
_diffrn_reflns_Laue_measured_fraction_full 0.999
_diffrn_reflns_Laue_measured_fraction_max 0.931
_diffrn_reflns_limit_h_max 13
_diffrn_reflns_limit_h_min -5
_diffrn_reflns_limit_k_max 15
_diffrn_reflns_limit_k_min -20
_diffrn_reflns_limit_l_max 32
_diffrn_reflns_limit_l_min -31
_diffrn_reflns_number 20953
_diffrn_reflns_point_group_measured_fraction_full 1.000
_diffrn_reflns_point_group_measured_fraction_max 0.902
_diffrn_reflns_theta_full 26.000
_diffrn_reflns_theta_max 33.449
_diffrn_reflns_theta_min 1.774
_exptl_absorpt_coefficient_mu 1.106
_exptl_absorpt_correction_T_max 1.00
_exptl_absorpt_correction_T_min 0.567
_exptl_absorpt_correction_type multi-scan
_exptl_absorpt_process_details SADABS;Sheldrick1996;Blessing,ActaC.1995,A51,33
_exptl_crystal_colour 'dark blue'
_exptl_crystal_density_diffrn 1.441
_exptl_crystal_density_method 'not measured'
_exptl_crystal_description orthorhombic
_exptl_crystal_F_000 1156
_exptl_crystal_size_max 0.15
_exptl_crystal_size_mid 0.10
_exptl_crystal_size_min 0.05
_refine_diff_density_max 1.015
_refine_diff_density_min -0.317
_refine_diff_density_rms 0.108
_refine_ls_abs_structure_details
;
 Flack x determined using 2338 quotients [(I+)-(I-)]/[(I+)+(I-)]
 (Parsons, Flack and Wagner, Acta Cryst. B69 (2013) 249-259).
;
_refine_ls_abs_structure_Flack 0.016(8)
_refine_ls_extinction_method none
_refine_ls_goodness_of_fit_ref 1.025
_refine_ls_hydrogen_treatment mixed
_refine_ls_matrix_type full
_refine_ls_number_parameters 304
_refine_ls_number_reflns 9030
_refine_ls_number_restraints 7
_refine_ls_restrained_S_all 1.024
_refine_ls_R_factor_all 0.0850
_refine_ls_R_factor_gt 0.0589
_refine_ls_shift/su_max 0.000
_refine_ls_shift/su_mean 0.000
_refine_ls_structure_factor_coef Fsqd
_refine_ls_weighting_details 'w=1/[\s^2^(Fo^2^)+(0.0687P)^2^] where P=(Fo^2^+2Fc^2^)/3'
_refine_ls_weighting_scheme calc
_refine_ls_wR_factor_gt 0.1233
_refine_ls_wR_factor_ref 0.1336
_reflns_Friedel_coverage 0.748
_reflns_Friedel_fraction_full 1.000
_reflns_Friedel_fraction_max 0.866
_reflns_number_gt 6803
_reflns_number_total 9030
_reflns_threshold_expression 'I > 2\s(I)'
_cod_data_source_file c4nj01608d1.cif
_cod_data_source_block added_by_encifer
_cod_depositor_comments 'Adding full bibliography for 7054642--7054644.cif.'
_cod_database_code 7054643
_shelx_space_group_comment
;
The symmetry employed for this shelxl refinement is uniquely defined
by the following loop, which should always be used as a source of
symmetry information in preference to the above space-group names.
They are only intended as comments.
;
_shelxl_version_number 2014/6

loop_
_space_group_symop_operation_xyz
'x, y, z'
'-x+1/2, -y, z+1/2'
'-x, y+1/2, -z+1/2'
'x+1/2, -y+1/2, -z'

loop_
_atom_site_label
_atom_site_type_symbol
_atom_site_fract_x
_atom_site_fract_y
_atom_site_fract_z
_atom_site_U_iso_or_equiv
_atom_site_adp_type
_atom_site_occupancy
_atom_site_site_symmetry_order
_atom_site_calc_flag
_atom_site_refinement_flags_posn
_atom_site_refinement_flags_adp
Co1 Co 0.84017(6) -0.52086(5) -0.19090(3) 0.02882(15) Uani 1 1 d . .
C1 C 1.1280(5) -0.5548(4) -0.1269(2) 0.0364(11) Uani 1 1 d . .
H1B H 1.1413 -0.6125 -0.1547 0.044 Uiso 1 1 calc R U
H1A H 1.1871 -0.5661 -0.0877 0.044 Uiso 1 1 calc R U
Cl1 Cl 0.87915(12) -0.65051(9) -0.25701(6) 0.0417(3) Uani 1 1 d . .
Cl2 Cl 0.59666(10) -0.48942(8) -0.17708(4) 0.0286(2) Uani 1 1 d . .
C2 C 1.1895(5) -0.4651(4) -0.1607(3) 0.0427(12) Uani 1 1 d . .
H2A H 1.1622 -0.4069 -0.1353 0.051 Uiso 1 1 calc R U
H2B H 1.3008 -0.4696 -0.1610 0.051 Uiso 1 1 calc R U
C22 C 0.9199(5) -0.6283(3) -0.0692(2) 0.0327(10) Uani 1 1 d . .
H22B H 0.9909 -0.6329 -0.0331 0.039 Uiso 1 1 calc R U
H22A H 0.9282 -0.6894 -0.0941 0.039 Uiso 1 1 calc R U
C21 C 0.7215(5) -0.5408(3) -0.00499(19) 0.0265(9) Uani 1 1 d . .
H21A H 0.7947 -0.4927 0.0054 0.032 Uiso 1 1 calc R U
C20 C 0.7621(5) -0.6196(3) -0.04381(19) 0.0282(9) Uani 1 1 d . .
Cl3 Cl 0.60926(12) -0.03369(8) -0.04235(5) 0.0338(2) Uani 1 1 d . .
C3 C 1.1368(5) -0.4487(4) -0.2281(3) 0.0401(12) Uani 1 1 d . .
H3A H 1.2011 -0.3983 -0.2482 0.048 Uiso 1 1 calc R U
H3B H 1.1490 -0.5100 -0.2525 0.048 Uiso 1 1 calc R U
Cl4 Cl 0.36640(13) -0.19701(8) 0.10217(5) 0.0338(2) Uani 1 1 d . .
C4 C 0.9355(6) -0.3869(4) -0.2969(2) 0.0391(11) Uani 1 1 d . .
H4A H 0.9413 -0.4440 -0.3255 0.047 Uiso 1 1 calc R U
H4B H 1.0081 -0.3373 -0.3122 0.047 Uiso 1 1 calc R U
N1 N 0.9647(4) -0.5453(3) -0.10991(18) 0.0282(8) Uani 1 1 d D .
N2 N 0.9774(4) -0.4172(3) -0.23137(19) 0.0310(8) Uani 1 1 d D .
N3 N 0.5529(4) -0.1925(3) -0.14418(17) 0.0270(7) Uani 1 1 d D .
N4 N 0.4291(4) -0.3777(3) 0.02387(16) 0.0243(7) Uani 1 1 d D .
C5 C 0.7800(5) -0.3454(4) -0.29887(19) 0.0312(10) Uani 1 1 d . .
C19 C 0.6529(5) -0.6885(3) -0.0576(2) 0.0339(10) Uani 1 1 d . .
H19A H 0.6784 -0.7425 -0.0838 0.041 Uiso 1 1 calc R U
C6 C 0.6654(6) -0.3873(4) -0.3341(2) 0.0362(10) Uani 1 1 d . .
H6A H 0.6866 -0.4425 -0.3599 0.043 Uiso 1 1 calc R U
C18 C 0.5084(6) -0.6810(3) -0.0345(2) 0.0363(11) Uani 1 1 d . .
H18A H 0.4356 -0.7293 -0.0449 0.044 Uiso 1 1 calc R U
C7 C 0.5222(6) -0.3506(4) -0.3323(2) 0.0372(11) Uani 1 1 d . .
H7A H 0.4456 -0.3796 -0.3576 0.045 Uiso 1 1 calc R U
C17 C 0.4692(5) -0.6031(4) 0.0037(2) 0.0342(10) Uani 1 1 d . .
H17A H 0.3697 -0.5981 0.0200 0.041 Uiso 1 1 calc R U
C8 C 0.4875(6) -0.2704(4) -0.2935(2) 0.0338(10) Uani 1 1 d . .
H8A H 0.3878 -0.2452 -0.2921 0.041 Uiso 1 1 calc R U
C16 C 0.5763(5) -0.5318(3) 0.01842(19) 0.0282(8) Uani 1 1 d . .
C9 C 0.6007(5) -0.2285(3) -0.25717(18) 0.0272(8) Uani 1 1 d . .
C10 C 0.7472(5) -0.2644(3) -0.26173(19) 0.0281(9) Uani 1 1 d . .
H10A H 0.8259 -0.2329 -0.2390 0.034 Uiso 1 1 calc R U
C14 C 0.4846(5) -0.3460(3) -0.03965(19) 0.0276(8) Uani 1 1 d . .
H14A H 0.4896 -0.4028 -0.0686 0.033 Uiso 1 1 calc R U
H14B H 0.5872 -0.3183 -0.0356 0.033 Uiso 1 1 calc R U
C11 C 0.5688(5) -0.1489(3) -0.21002(18) 0.0286(9) Uani 1 1 d . .
H11A H 0.4746 -0.1146 -0.2218 0.034 Uiso 1 1 calc R U
H11B H 0.6520 -0.1007 -0.2103 0.034 Uiso 1 1 calc R U
C13 C 0.3781(5) -0.2691(3) -0.06692(18) 0.0289(9) Uani 1 1 d . .
H13A H 0.2731 -0.2926 -0.0626 0.035 Uiso 1 1 calc R U
H13B H 0.3878 -0.2083 -0.0418 0.035 Uiso 1 1 calc R U
C12 C 0.4091(5) -0.2464(3) -0.13620(19) 0.0310(9) Uani 1 1 d . .
H12A H 0.4137 -0.3081 -0.1606 0.037 Uiso 1 1 calc R U
H12B H 0.3254 -0.2067 -0.1535 0.037 Uiso 1 1 calc R U
C15 C 0.5357(5) -0.4445(3) 0.05765(19) 0.0299(9) Uani 1 1 d . .
H15A H 0.4889 -0.4666 0.0978 0.036 Uiso 1 1 calc R U
H15B H 0.6287 -0.4081 0.0684 0.036 Uiso 1 1 calc R U
H4NA H 0.338(4) -0.402(3) 0.024(2) 0.020(11) Uiso 1 1 d D .
H4NB H 0.411(5) -0.326(3) 0.0478(19) 0.028(12) Uiso 1 1 d D .
H3NA H 0.635(4) -0.226(3) -0.136(2) 0.022(11) Uiso 1 1 d D .
H3NB H 0.552(7) -0.142(3) -0.118(2) 0.048(17) Uiso 1 1 d D .
H1N H 0.958(5) -0.488(3) -0.0891(18) 0.016(10) Uiso 1 1 d D .
H2N H 0.975(6) -0.369(3) -0.204(2) 0.030(13) Uiso 1 1 d D .

loop_
_atom_site_aniso_label
_atom_site_aniso_U_11
_atom_site_aniso_U_22
_atom_site_aniso_U_33
_atom_site_aniso_U_23
_atom_site_aniso_U_13
_atom_site_aniso_U_12
Co1 0.0159(2) 0.0368(3) 0.0337(3) -0.0053(3) 0.0006(2) 0.0009(2)
C1 0.0175(18) 0.049(3) 0.043(2) -0.015(2) -0.0059(17) 0.0106(18)
Cl1 0.0248(5) 0.0442(7) 0.0562(7) -0.0195(6) -0.0025(5) 0.0020(5)
Cl2 0.0172(4) 0.0376(6) 0.0311(4) -0.0041(4) 0.0020(3) 0.0022(4)
C2 0.0147(17) 0.049(3) 0.065(3) -0.017(3) 0.0017(19) -0.0001(19)
C22 0.028(2) 0.033(2) 0.037(2) -0.0040(19) -0.0065(18) 0.0102(19)
C21 0.0269(19) 0.025(2) 0.0275(18) 0.0006(16) -0.0089(15) -0.0003(16)
C20 0.031(2) 0.029(2) 0.0247(19) 0.0039(17) -0.0084(16) 0.0062(18)
Cl3 0.0258(5) 0.0370(6) 0.0387(5) -0.0132(5) -0.0039(4) 0.0040(4)
C3 0.0201(19) 0.041(3) 0.060(3) -0.010(2) 0.016(2) -0.0028(18)
Cl4 0.0399(6) 0.0321(6) 0.0294(5) -0.0087(4) 0.0016(4) -0.0032(5)
C4 0.043(3) 0.041(3) 0.033(2) -0.005(2) 0.014(2) -0.002(2)
N1 0.0179(15) 0.029(2) 0.0372(19) -0.0091(16) -0.0022(14) 0.0061(14)
N2 0.0188(15) 0.035(2) 0.040(2) -0.0092(17) 0.0092(14) -0.0001(14)
N3 0.0286(18) 0.030(2) 0.0227(16) -0.0027(15) 0.0000(14) 0.0062(16)
N4 0.0272(17) 0.0249(19) 0.0208(15) 0.0008(13) 0.0024(14) 0.0007(14)
C5 0.037(2) 0.034(2) 0.0225(19) 0.0022(18) 0.0113(17) -0.0006(19)
C19 0.035(2) 0.024(2) 0.043(2) 0.0000(18) -0.011(2) 0.003(2)
C6 0.052(3) 0.034(2) 0.0228(18) -0.0044(17) 0.009(2) 0.002(2)
C18 0.037(2) 0.024(2) 0.048(3) 0.005(2) -0.010(2) -0.0059(19)
C7 0.049(3) 0.040(3) 0.0225(19) -0.0024(19) -0.0065(19) -0.003(2)
C17 0.029(2) 0.033(3) 0.041(2) 0.010(2) -0.0004(19) -0.0002(19)
C8 0.037(2) 0.037(3) 0.027(2) 0.0020(18) -0.0057(18) 0.002(2)
C16 0.032(2) 0.028(2) 0.0245(17) 0.0052(17) -0.0064(16) 0.0034(18)
C9 0.032(2) 0.028(2) 0.0209(17) 0.0038(16) 0.0016(16) -0.0016(18)
C10 0.031(2) 0.031(2) 0.0222(18) 0.0017(17) 0.0057(16) -0.0069(18)
C14 0.0303(19) 0.032(2) 0.0209(17) -0.0009(17) 0.0050(16) 0.0050(18)
C11 0.037(2) 0.026(2) 0.0221(18) 0.0051(16) 0.0027(16) 0.0007(18)
C13 0.033(2) 0.028(2) 0.0252(18) 0.0005(16) 0.0022(16) 0.0024(18)
C12 0.035(2) 0.033(2) 0.0256(19) 0.0025(17) 0.0004(18) -0.0029(19)
C15 0.032(2) 0.037(2) 0.0207(17) 0.0009(17) -0.0041(16) 0.0076(19)

loop_
_atom_type_symbol
_atom_type_description
_atom_type_scat_dispersion_real
_atom_type_scat_dispersion_imag
_atom_type_scat_source
C C 0.0033 0.0016 'International Tables Vol C Tables 4.2.6.8 and 6.1.1.4'
H H 0.0000 0.0000 'International Tables Vol C Tables 4.2.6.8 and 6.1.1.4'
N N 0.0061 0.0033 'International Tables Vol C Tables 4.2.6.8 and 6.1.1.4'
Cl Cl 0.1484 0.1585 'International Tables Vol C Tables 4.2.6.8 and 6.1.1.4'
Co Co 0.3494 0.9721 'International Tables Vol C Tables 4.2.6.8 and 6.1.1.4'

loop_
_geom_angle_atom_site_label_1
_geom_angle_atom_site_label_2
_geom_angle_atom_site_label_3
_geom_angle
_geom_angle_site_symmetry_3
N2 Co1 N1 97.93(16) .
N2 Co1 Cl2 119.77(11) .
N1 Co1 Cl2 116.40(10) .
N2 Co1 Cl1 101.21(11) .
N1 Co1 Cl1 107.31(11) .
Cl2 Co1 Cl1 112.20(5) .
N1 C1 C2 112.8(4) .
N1 C1 H1B 109.0 .
C2 C1 H1B 109.0 .
N1 C1 H1A 109.0 .
C2 C1 H1A 109.0 .
H1B C1 H1A 107.8 .
C3 C2 C1 116.7(4) .
C3 C2 H2A 108.1 .
C1 C2 H2A 108.1 .
C3 C2 H2B 108.1 .
C1 C2 H2B 108.1 .
H2A C2 H2B 107.3 .
N1 C22 C20 113.3(4) .
N1 C22 H22B 108.9 .
C20 C22 H22B 108.9 .
N1 C22 H22A 108.9 .
C20 C22 H22A 108.9 .
H22B C22 H22A 107.7 .
C16 C21 C20 121.0(4) .
C16 C21 H21A 119.5 .
C20 C21 H21A 119.5 .
C19 C20 C21 117.9(4) .
C19 C20 C22 121.6(4) .
C21 C20 C22 120.5(4) .
H3NB Cl3 H4NA 94.0(19) 4_545
N2 C3 C2 112.4(4) .
N2 C3 H3A 109.1 .
C2 C3 H3A 109.1 .
N2 C3 H3B 109.1 .
C2 C3 H3B 109.1 .
H3A C3 H3B 107.8 .
H4NB Cl4 H3NA 87.4(17) 4_445
N2 C4 C5 111.3(4) .
N2 C4 H4A 109.4 .
C5 C4 H4A 109.4 .
N2 C4 H4B 109.4 .
C5 C4 H4B 109.4 .
H4A C4 H4B 108.0 .
C22 N1 C1 109.4(4) .
C22 N1 Co1 117.4(3) .
C1 N1 Co1 109.6(3) .
C22 N1 H1N 112(3) .
C1 N1 H1N 105(3) .
Co1 N1 H1N 103(3) .
C3 N2 C4 111.3(4) .
C3 N2 Co1 110.2(3) .
C4 N2 Co1 115.4(3) .
C3 N2 H2N 102(3) .
C4 N2 H2N 113(3) .
Co1 N2 H2N 103(3) .
C12 N3 C11 112.3(3) .
C12 N3 H3NA 115(3) .
C11 N3 H3NA 109(3) .
C12 N3 H3NB 108(4) .
C11 N3 H3NB 105(4) .
H3NA N3 H3NB 107(5) .
C14 N4 C15 113.3(3) .
C14 N4 H4NA 115(3) .
C15 N4 H4NA 110(3) .
C14 N4 H4NB 110(3) .
C15 N4 H4NB 110(3) .
H4NA N4 H4NB 98(4) .
C6 C5 C10 118.7(4) .
C6 C5 C4 122.5(4) .
C10 C5 C4 118.8(4) .
C18 C19 C20 121.9(4) .
C18 C19 H19A 119.1 .
C20 C19 H19A 119.1 .
C7 C6 C5 121.0(4) .
C7 C6 H6A 119.5 .
C5 C6 H6A 119.5 .
C19 C18 C17 119.9(5) .
C19 C18 H18A 120.0 .
C17 C18 H18A 120.0 .
C6 C7 C8 120.5(5) .
C6 C7 H7A 119.7 .
C8 C7 H7A 119.7 .
C18 C17 C16 119.8(4) .
C18 C17 H17A 120.1 .
C16 C17 H17A 120.1 .
C9 C8 C7 119.1(5) .
C9 C8 H8A 120.5 .
C7 C8 H8A 120.5 .
C21 C16 C17 119.5(4) .
C21 C16 C15 119.4(4) .
C17 C16 C15 121.1(4) .
C8 C9 C10 119.5(4) .
C8 C9 C11 121.9(4) .
C10 C9 C11 118.6(4) .
C5 C10 C9 121.1(4) .
C5 C10 H10A 119.5 .
C9 C10 H10A 119.5 .
N4 C14 C13 109.5(3) .
N4 C14 H14A 109.8 .
C13 C14 H14A 109.8 .
N4 C14 H14B 109.8 .
C13 C14 H14B 109.8 .
H14A C14 H14B 108.2 .
C9 C11 N3 109.7(3) .
C9 C11 H11A 109.7 .
N3 C11 H11A 109.7 .
C9 C11 H11B 109.7 .
N3 C11 H11B 109.7 .
H11A C11 H11B 108.2 .
C12 C13 C14 113.0(4) .
C12 C13 H13A 109.0 .
C14 C13 H13A 109.0 .
C12 C13 H13B 109.0 .
C14 C13 H13B 109.0 .
H13A C13 H13B 107.8 .
N3 C12 C13 111.5(4) .
N3 C12 H12A 109.3 .
C13 C12 H12A 109.3 .
N3 C12 H12B 109.3 .
C13 C12 H12B 109.3 .
H12A C12 H12B 108.0 .
N4 C15 C16 112.2(3) .
N4 C15 H15A 109.2 .
C16 C15 H15A 109.2 .
N4 C15 H15B 109.2 .
C16 C15 H15B 109.2 .
H15A C15 H15B 107.9 .

loop_
_geom_bond_atom_site_label_1
_geom_bond_atom_site_label_2
_geom_bond_distance
_geom_bond_site_symmetry_2
Co1 N2 2.055(4) .
Co1 N1 2.060(4) .
Co1 Cl2 2.2224(11) .
Co1 Cl1 2.2827(13) .
C1 N1 1.498(5) .
C1 C2 1.520(8) .
C1 H1B 0.9900 .
C1 H1A 0.9900 .
C2 C3 1.513(8) .
C2 H2A 0.9900 .
C2 H2B 0.9900 .
C22 N1 1.478(6) .
C22 C20 1.504(6) .
C22 H22B 0.9900 .
C22 H22A 0.9900 .
C21 C16 1.385(6) .
C21 C20 1.402(6) .
C21 H21A 0.9500 .
C20 C19 1.383(6) .
Cl3 H3NB 2.24(3) .
Cl3 H4NA 2.24(3) 4_545
C3 N2 1.481(6) .
C3 H3A 0.9900 .
C3 H3B 0.9900 .
Cl4 H4NB 2.14(3) .
Cl4 H3NA 2.42(3) 4_445
C4 N2 1.488(6) .
C4 C5 1.493(7) .
C4 H4A 0.9900 .
C4 H4B 0.9900 .
N1 H1N 0.90(4) .
N2 H2N 0.89(4) .
N3 C12 1.483(6) .
N3 C11 1.517(5) .
N3 H3NA 0.88(3) .
N3 H3NB 0.88(3) .
N4 C14 1.491(5) .
N4 C15 1.496(5) .
N4 H4NA 0.88(3) .
N4 H4NB 0.89(3) .
C5 C6 1.383(7) .
C5 C10 1.388(6) .
C19 C18 1.375(7) .
C19 H19A 0.9500 .
C6 C7 1.367(7) .
C6 H6A 0.9500 .
C18 C17 1.381(7) .
C18 H18A 0.9500 .
C7 C8 1.404(7) .
C7 H7A 0.9500 .
C17 C16 1.397(7) .
C17 H17A 0.9500 .
C8 C9 1.387(6) .
C8 H8A 0.9500 .
C16 C15 1.497(6) .
C9 C10 1.393(6) .
C9 C11 1.502(6) .
C10 H10A 0.9500 .
C14 C13 1.526(6) .
C14 H14A 0.9900 .
C14 H14B 0.9900 .
C11 H11A 0.9900 .
C11 H11B 0.9900 .
C13 C12 1.517(6) .
C13 H13A 0.9900 .
C13 H13B 0.9900 .
C12 H12A 0.9900 .
C12 H12B 0.9900 .
C15 H15A 0.9900 .
C15 H15B 0.9900 .

loop_
_geom_hbond_atom_site_label_D
_geom_hbond_atom_site_label_H
_geom_hbond_atom_site_label_A
_geom_hbond_distance_DH
_geom_hbond_distance_HA
_geom_hbond_distance_DA
_geom_hbond_angle_DHA
_geom_hbond_site_symmetry_A
N4 H4NA Cl3 0.88(3) 2.24(3) 3.111(4) 170(4) 4_445
N4 H4NB Cl4 0.89(3) 2.14(3) 3.025(4) 178(4) .
N3 H3NA Cl4 0.88(3) 2.42(3) 3.288(4) 173(4) 4_545
N3 H3NB Cl3 0.88(3) 2.24(3) 3.095(4) 164(6) .
N1 H1N Cl4 0.90(4) 2.67(4) 3.435(4) 143(3) 4_545
N2 H2N Cl4 0.89(4) 2.51(4) 3.289(4) 147(4) 4_545
